data_4027850
loop_
_publ_author_name
'Venkataraman Ganesh'
'Taraknath Kundu'
'Srinivasan Chandrasekaran'

_publ_contact_author_address
;

Department of Organic Chemistry

Indian Institute of Science

Bangaloe 560012, Karnataka

India

;
_publ_contact_author_email scn@orgchem.iisc.ernet.in
_publ_contact_author_fax '+91 80 23600529'
_publ_contact_author_name 'Prof. Srinivasan Chandrasekaran'
_publ_contact_author_phone '+91 80 22932404'
_publ_section_title
;
 Electrophile-Induced C-C Bond Activation of Vinylcyclopropanes for the
 Synthesis of Z-Alkylidenetetrahydrofurans
;
_journal_name_full 'Journal of Organic Chemistry'
_journal_page_first 380
_journal_page_last 399
_journal_paper_doi 10.1021/jo302204k
_journal_volume 78
_journal_year 2013
_chemical_absolute_configuration Z
_chemical_formula_moiety 'C25 H25 N O3 S'
_chemical_formula_sum 'C25 H25 N O3 S'
_chemical_formula_weight 419.53
_chemical_melting_point 150(2)
_chemical_name_common 'Alkyidene Furan'
_chemical_name_systematic
; 

 (Z)-N-(2-(5,5-diphenyldihydrofuran-3(2H)-ylidene)ethyl)
-4-methylbenzenesulfonamide 

;
_space_group_IT_number 14
_symmetry_cell_setting monoclinic
_symmetry_space_group_name_Hall '-P 2yn'
_symmetry_space_group_name_H-M 'P 1 21/n 1'
_atom_sites_solution_hydrogens geom
_atom_sites_solution_primary direct
_atom_sites_solution_secondary difmap
_audit_creation_method SHELXL-97
_cell_angle_alpha 90.00
_cell_angle_beta 92.913(3)
_cell_angle_gamma 90.00
_cell_formula_units_Z 4
_cell_length_a 12.3722(6)
_cell_length_b 8.8919(4)
_cell_length_c 20.1596(10)
_cell_measurement_reflns_used 4347
_cell_measurement_temperature 296(2)
_cell_measurement_theta_max 26.0
_cell_measurement_theta_min 1.9
_cell_volume 2214.94(18)
_computing_cell_refinement 'SMART APEXX II'
_computing_data_collection 'SMART APEX II (Bruker)'
_computing_data_reduction 'SAINT (Bruker, 1998)'
_computing_molecular_graphics 'Ortep-3 for Windows (Farrugia, 1997) and CAMERON (Watkin et al., 1993)'
_computing_publication_material 'PLATON (Spek, 2003)'
_computing_structure_refinement 'SHELXL-97 (Sheldrick, 1997)'
_computing_structure_solution 'SHELXS-97 (Sheldrick, 1990)'
_diffrn_ambient_temperature 296(2)
_diffrn_measured_fraction_theta_full 1.000
_diffrn_measured_fraction_theta_max 1.000
_diffrn_measurement_device_type 'Bruker SMART APEX CCD area detector'
_diffrn_measurement_method '\f and \w scans'
_diffrn_radiation_monochromator graphite
_diffrn_radiation_source 'fine-focus sealed tube'
_diffrn_radiation_type MoK\a
_diffrn_radiation_wavelength 0.71073
_diffrn_reflns_av_R_equivalents 0.0519
_diffrn_reflns_av_sigmaI/netI 0.0605
_diffrn_reflns_limit_h_max 14
_diffrn_reflns_limit_h_min -14
_diffrn_reflns_limit_k_max 10
_diffrn_reflns_limit_k_min -9
_diffrn_reflns_limit_l_max 24
_diffrn_reflns_limit_l_min -24
_diffrn_reflns_number 16237
_diffrn_reflns_theta_full 25.50
_diffrn_reflns_theta_max 25.50
_diffrn_reflns_theta_min 1.89
_exptl_absorpt_coefficient_mu 0.172
_exptl_absorpt_correction_T_max 0.9831
_exptl_absorpt_correction_T_min 0.9312
_exptl_absorpt_correction_type multi-scan
_exptl_absorpt_process_details '(SADABS; Sheldrick, 1997)'
_exptl_crystal_colour colorless
_exptl_crystal_density_diffrn 1.261
_exptl_crystal_description block
_exptl_crystal_F_000 892
_exptl_crystal_size_max 0.5
_exptl_crystal_size_mid 0.32
_exptl_crystal_size_min 0.1
_refine_diff_density_max 0.234
_refine_diff_density_min -0.280
_refine_diff_density_rms 0.037
_refine_ls_extinction_method none
_refine_ls_goodness_of_fit_ref 0.959
_refine_ls_hydrogen_treatment constr
_refine_ls_matrix_type full
_refine_ls_number_parameters 272
_refine_ls_number_reflns 4126
_refine_ls_number_restraints 0
_refine_ls_restrained_S_all 0.959
_refine_ls_R_factor_all 0.1425
_refine_ls_R_factor_gt 0.0564
_refine_ls_shift/su_max 0.000
_refine_ls_shift/su_mean 0.000
_refine_ls_structure_factor_coef Fsqd
_refine_ls_weighting_details 'calc w=1/[\s^2^(Fo^2^)+(0.0755P)^2^+0.0000P] where P=(Fo^2^+2Fc^2^)/3'
_refine_ls_weighting_scheme calc
_refine_ls_wR_factor_gt 0.1335
_refine_ls_wR_factor_ref 0.1572
_reflns_number_gt 1918
_reflns_number_total 4126
_reflns_threshold_expression >2sigma(I)
_cod_data_source_file jo302204k_si_001.cif
_cod_data_source_block tka76_0m
_cod_database_code 4027850

loop_
_symmetry_equiv_pos_as_xyz
'x, y, z'
'-x+1/2, y+1/2, -z+1/2'
'-x, -y, -z'
'x-1/2, -y-1/2, z-1/2'

loop_
_atom_site_label
_atom_site_type_symbol
_atom_site_fract_x
_atom_site_fract_y
_atom_site_fract_z
_atom_site_U_iso_or_equiv
_atom_site_adp_type
_atom_site_occupancy
_atom_site_symmetry_multiplicity
_atom_site_calc_flag
_atom_site_refinement_flags
C1 C 0.7679(5) -0.2708(4) 1.09065(19) 0.1049(14) Uani 1 1 d .
H1 H 0.7659 -0.3720 1.1022 0.126 Uiso 1 1 calc R
C2 C 0.8597(4) -0.2102(4) 1.0674(2) 0.1009(12) Uani 1 1 d .
H2 H 0.9201 -0.2706 1.0624 0.121 Uiso 1 1 calc R
C3 C 0.8636(3) -0.0584(4) 1.05112(17) 0.0809(10) Uani 1 1 d .
H3 H 0.9268 -0.0178 1.0356 0.097 Uiso 1 1 calc R
C4 C 0.7745(3) 0.0323(3) 1.05777(14) 0.0626(8) Uani 1 1 d .
C5 C 0.7788(2) 0.1994(3) 1.04285(14) 0.0612(8) Uani 1 1 d .
C6 C 0.6716(2) 0.2657(3) 1.01562(15) 0.0703(9) Uani 1 1 d .
H6A H 0.6298 0.1922 0.9896 0.084 Uiso 1 1 calc R
H6B H 0.6286 0.3024 1.0511 0.084 Uiso 1 1 calc R
C7 C 0.7073(3) 0.3898(4) 0.97378(15) 0.0703(9) Uani 1 1 d .
C8 C 0.6500(3) 0.5126(4) 0.95417(17) 0.0875(10) Uani 1 1 d .
H8 H 0.5813 0.5245 0.9700 0.105 Uiso 1 1 calc R
C9 C 0.6889(3) 0.6277(4) 0.90978(19) 0.1032(12) Uani 1 1 d .
H9A H 0.6680 0.6012 0.8643 0.124 Uiso 1 1 calc R
H9B H 0.7673 0.6313 0.9139 0.124 Uiso 1 1 calc R
C10 C 0.7370(2) 0.9067(3) 0.82062(15) 0.0633(8) Uani 1 1 d .
C11 C 0.8201(3) 0.9931(4) 0.84783(17) 0.0825(10) Uani 1 1 d .
H11 H 0.8128 1.0422 0.8881 0.099 Uiso 1 1 calc R
C12 C 0.9145(3) 1.0058(4) 0.8146(2) 0.0967(12) Uani 1 1 d .
H12 H 0.9704 1.0652 0.8328 0.116 Uiso 1 1 calc R
C13 C 0.9284(4) 0.9327(5) 0.7550(3) 0.0970(12) Uani 1 1 d .
C14 C 1.0319(4) 0.9508(5) 0.7205(3) 0.158(2) Uani 1 1 d .
H14A H 1.0842 0.8798 0.7382 0.236 Uiso 1 1 calc R
H14B H 1.0590 1.0511 0.7274 0.236 Uiso 1 1 calc R
H14C H 1.0189 0.9332 0.6738 0.236 Uiso 1 1 calc R
C15 C 0.7494(3) 0.8333(4) 0.76116(18) 0.0850(10) Uani 1 1 d .
H15 H 0.6933 0.7752 0.7424 0.102 Uiso 1 1 calc R
C16 C 0.8449(4) 0.8462(4) 0.7298(2) 0.1039(13) Uani 1 1 d .
H16 H 0.8529 0.7946 0.6902 0.125 Uiso 1 1 calc R
C17 C 0.8210(3) 0.3581(4) 0.95630(16) 0.0835(10) Uani 1 1 d .
H17A H 0.8255 0.3490 0.9086 0.100 Uiso 1 1 calc R
H17B H 0.8689 0.4383 0.9720 0.100 Uiso 1 1 calc R
C18 C 0.6797(4) -0.1833(5) 1.09690(18) 0.1038(13) Uani 1 1 d .
H18 H 0.6168 -0.2252 1.1122 0.125 Uiso 1 1 calc R
C19 C 0.6819(3) -0.0316(4) 1.08084(16) 0.0845(10) Uani 1 1 d .
H19 H 0.6207 0.0273 1.0857 0.101 Uiso 1 1 calc R
C20 C 0.8247(3) 0.2841(3) 1.10452(15) 0.0625(8) Uani 1 1 d .
C21 C 0.9295(3) 0.3358(4) 1.10830(18) 0.0839(10) Uani 1 1 d .
H21 H 0.9734 0.3193 1.0729 0.101 Uiso 1 1 calc R
C22 C 0.9711(4) 0.4120(4) 1.1639(3) 0.1094(14) Uani 1 1 d .
H22 H 1.0418 0.4478 1.1655 0.131 Uiso 1 1 calc R
C23 C 0.9073(5) 0.4339(4) 1.2161(3) 0.1156(16) Uani 1 1 d .
H23 H 0.9346 0.4852 1.2535 0.139 Uiso 1 1 calc R
C24 C 0.8040(4) 0.3813(4) 1.21395(19) 0.1042(13) Uani 1 1 d .
H24 H 0.7611 0.3963 1.2499 0.125 Uiso 1 1 calc R
C25 C 0.7625(3) 0.3053(4) 1.15828(17) 0.0799(10) Uani 1 1 d .
H25 H 0.6921 0.2685 1.1573 0.096 Uiso 1 1 calc R
N1 N 0.6451(2) 0.7774(3) 0.92466(13) 0.0877(9) Uani 1 1 d .
H1A H 0.6348 0.8044 0.9648 0.105 Uiso 1 1 calc R
O1 O 0.85023(17) 0.2174(2) 0.98890(10) 0.0727(6) Uani 1 1 d .
O2 O 0.53965(18) 0.8152(2) 0.81958(12) 0.0993(8) Uani 1 1 d .
O3 O 0.59084(18) 1.0305(2) 0.89160(11) 0.0938(8) Uani 1 1 d .
S1 S 0.61735(7) 0.88896(9) 0.86298(4) 0.0769(3) Uani 1 1 d .

loop_
_atom_site_aniso_label
_atom_site_aniso_U_11
_atom_site_aniso_U_22
_atom_site_aniso_U_33
_atom_site_aniso_U_23
_atom_site_aniso_U_13
_atom_site_aniso_U_12
C1 0.177(4) 0.048(2) 0.087(3) 0.008(2) -0.024(3) 0.002(3)
C2 0.127(3) 0.062(3) 0.111(3) -0.004(2) -0.022(3) 0.018(2)
C3 0.094(3) 0.052(2) 0.096(3) 0.0042(18) -0.009(2) 0.0058(18)
C4 0.088(2) 0.0446(19) 0.0545(19) -0.0009(15) -0.0062(16) 0.0047(18)
C5 0.083(2) 0.0442(19) 0.0559(19) 0.0008(14) -0.0027(17) 0.0045(15)
C6 0.090(2) 0.0514(19) 0.068(2) 0.0056(16) -0.0127(17) 0.0065(16)
C7 0.091(2) 0.057(2) 0.062(2) -0.0003(17) -0.0094(17) 0.0103(18)
C8 0.103(3) 0.079(3) 0.080(2) 0.014(2) 0.004(2) 0.003(2)
C9 0.154(3) 0.067(3) 0.089(3) 0.021(2) 0.014(2) 0.016(2)
C10 0.083(2) 0.0461(18) 0.058(2) 0.0019(15) -0.0176(17) 0.0051(16)
C11 0.111(3) 0.058(2) 0.076(2) -0.0013(18) -0.021(2) 0.005(2)
C12 0.091(3) 0.071(3) 0.125(4) 0.018(3) -0.025(3) -0.002(2)
C13 0.116(4) 0.067(3) 0.109(4) 0.024(2) 0.011(3) 0.027(2)
C14 0.139(4) 0.118(4) 0.222(6) 0.050(4) 0.072(4) 0.037(3)
C15 0.119(3) 0.065(2) 0.070(2) -0.0060(19) -0.014(2) -0.005(2)
C16 0.149(4) 0.077(3) 0.087(3) -0.002(2) 0.013(3) 0.016(3)
C17 0.125(3) 0.060(2) 0.065(2) 0.0123(18) 0.005(2) -0.005(2)
C18 0.154(4) 0.062(3) 0.097(3) 0.016(2) 0.017(3) -0.018(3)
C19 0.106(3) 0.066(3) 0.082(3) 0.0009(19) 0.014(2) 0.004(2)
C20 0.080(2) 0.0405(17) 0.066(2) 0.0060(15) -0.0126(18) 0.0060(16)
C21 0.104(3) 0.069(2) 0.076(2) 0.0063(19) -0.016(2) -0.004(2)
C22 0.137(4) 0.084(3) 0.103(4) 0.011(3) -0.039(3) -0.024(3)
C23 0.168(5) 0.071(3) 0.101(4) -0.010(2) -0.061(3) -0.004(3)
C24 0.150(4) 0.090(3) 0.070(3) -0.017(2) -0.019(3) 0.029(3)
C25 0.100(2) 0.068(2) 0.070(2) -0.0064(19) -0.011(2) 0.0093(18)
N1 0.135(2) 0.0604(18) 0.0684(18) 0.0145(14) 0.0094(17) 0.0295(16)
O1 0.1042(15) 0.0509(13) 0.0631(14) 0.0098(10) 0.0053(12) 0.0083(11)
O2 0.1012(17) 0.0755(16) 0.117(2) 0.0062(14) -0.0369(15) -0.0036(13)
O3 0.1197(18) 0.0556(15) 0.1058(19) -0.0037(13) 0.0019(14) 0.0272(12)
S1 0.0948(7) 0.0533(6) 0.0805(6) 0.0079(5) -0.0162(5) 0.0104(5)

loop_
_atom_type_symbol
_atom_type_description
_atom_type_scat_dispersion_real
_atom_type_scat_dispersion_imag
_atom_type_scat_source
C C 0.0033 0.0016 'International Tables Vol C Tables 4.2.6.8 and 6.1.1.4'
H H 0.0000 0.0000 'International Tables Vol C Tables 4.2.6.8 and 6.1.1.4'
N N 0.0061 0.0033 'International Tables Vol C Tables 4.2.6.8 and 6.1.1.4'
O O 0.0106 0.0060 'International Tables Vol C Tables 4.2.6.8 and 6.1.1.4'
S S 0.1246 0.1234 'International Tables Vol C Tables 4.2.6.8 and 6.1.1.4'

loop_
_geom_angle_atom_site_label_1
_geom_angle_atom_site_label_2
_geom_angle_atom_site_label_3
_geom_angle
C18 C1 C2 119.7(4)
C18 C1 H1 120.1
C2 C1 H1 120.1
C1 C2 C3 120.3(4)
C1 C2 H2 119.8
C3 C2 H2 119.8
C4 C3 C2 120.5(3)
C4 C3 H3 119.8
C2 C3 H3 119.8
C3 C4 C19 118.2(3)
C3 C4 C5 121.2(3)
C19 C4 C5 120.5(3)
O1 C5 C4 106.7(2)
O1 C5 C6 103.9(2)
C4 C5 C6 114.3(3)
O1 C5 C20 109.8(2)
C4 C5 C20 109.5(2)
C6 C5 C20 112.3(2)
C7 C6 C5 102.4(2)
C7 C6 H6A 111.3
C5 C6 H6A 111.3
C7 C6 H6B 111.3
C5 C6 H6B 111.3
H6A C6 H6B 109.2
C8 C7 C6 127.4(3)
C8 C7 C17 124.7(3)
C6 C7 C17 107.9(3)
C7 C8 C9 124.3(3)
C7 C8 H8 117.8
C9 C8 H8 117.8
C8 C9 N1 111.9(3)
C8 C9 H9A 109.2
N1 C9 H9A 109.2
C8 C9 H9B 109.2
N1 C9 H9B 109.2
H9A C9 H9B 107.9
C11 C10 C15 119.7(3)
C11 C10 S1 119.3(3)
C15 C10 S1 121.0(3)
C10 C11 C12 119.1(3)
C10 C11 H11 120.4
C12 C11 H11 120.4
C11 C12 C13 121.8(4)
C11 C12 H12 119.1
C13 C12 H12 119.1
C16 C13 C12 117.6(4)
C16 C13 C14 122.5(5)
C12 C13 C14 119.9(5)
C13 C14 H14A 109.5
C13 C14 H14B 109.5
H14A C14 H14B 109.5
C13 C14 H14C 109.5
H14A C14 H14C 109.5
H14B C14 H14C 109.5
C16 C15 C10 119.8(3)
C16 C15 H15 120.1
C10 C15 H15 120.1
C13 C16 C15 121.9(4)
C13 C16 H16 119.0
C15 C16 H16 119.0
O1 C17 C7 105.7(2)
O1 C17 H17A 110.6
C7 C17 H17A 110.6
O1 C17 H17B 110.6
C7 C17 H17B 110.6
H17A C17 H17B 108.7
C1 C18 C19 120.8(4)
C1 C18 H18 119.6
C19 C18 H18 119.6
C4 C19 C18 120.3(3)
C4 C19 H19 119.8
C18 C19 H19 119.8
C25 C20 C21 118.4(3)
C25 C20 C5 120.4(3)
C21 C20 C5 121.2(3)
C20 C21 C22 121.2(4)
C20 C21 H21 119.4
C22 C21 H21 119.4
C23 C22 C21 119.3(4)
C23 C22 H22 120.3
C21 C22 H22 120.3
C24 C23 C22 120.5(4)
C24 C23 H23 119.8
C22 C23 H23 119.8
C23 C24 C25 120.2(4)
C23 C24 H24 119.9
C25 C24 H24 119.9
C20 C25 C24 120.4(4)
C20 C25 H25 119.8
C24 C25 H25 119.8
C9 N1 S1 117.7(2)
C9 N1 H1A 121.2
S1 N1 H1A 121.2
C5 O1 C17 106.8(2)
O2 S1 O3 119.42(14)
O2 S1 N1 107.47(15)
O3 S1 N1 105.93(14)
O2 S1 C10 107.57(15)
O3 S1 C10 109.53(15)
N1 S1 C10 106.17(14)

loop_
_geom_bond_atom_site_label_1
_geom_bond_atom_site_label_2
_geom_bond_distance
C1 C18 1.351(5)
C1 C2 1.362(5)
C1 H1 0.9300
C2 C3 1.390(5)
C2 H2 0.9300
C3 C4 1.379(4)
C3 H3 0.9300
C4 C19 1.380(4)
C4 C5 1.517(4)
C5 O1 1.445(3)
C5 C6 1.528(4)
C5 C20 1.538(4)
C6 C7 1.470(4)
C6 H6A 0.9700
C6 H6B 0.9700
C7 C8 1.350(4)
C7 C17 1.495(4)
C8 C9 1.457(4)
C8 H8 0.9300
C9 N1 1.473(4)
C9 H9A 0.9700
C9 H9B 0.9700
C10 C11 1.375(4)
C10 C15 1.380(4)
C10 S1 1.753(3)
C11 C12 1.380(5)
C11 H11 0.9300
C12 C13 1.385(5)
C12 H12 0.9300
C13 C16 1.365(5)
C13 C14 1.497(5)
C14 H14A 0.9600
C14 H14B 0.9600
C14 H14C 0.9600
C15 C16 1.372(5)
C15 H15 0.9300
C16 H16 0.9300
C17 O1 1.451(3)
C17 H17A 0.9700
C17 H17B 0.9700
C18 C19 1.387(5)
C18 H18 0.9300
C19 H19 0.9300
C20 C25 1.374(4)
C20 C21 1.375(4)
C21 C22 1.385(5)
C21 H21 0.9300
C22 C23 1.361(5)
C22 H22 0.9300
C23 C24 1.359(6)
C23 H23 0.9300
C24 C25 1.386(5)
C24 H24 0.9300
C25 H25 0.9300
N1 S1 1.614(3)
N1 H1A 0.8600
O2 S1 1.426(2)
O3 S1 1.429(2)
